data_7210200
loop_
_publ_author_name
'Lou, Xin-Hua'
'Xu, Chen'
'Li, Hong-Mei'
'Wang, Zhi-Qiang'
'Guo, Hui'
'Xue, Dong-Xu'

_publ_section_title
;
 Metal-directed topological diversity of three fluorescent metal--organic
 frameworks based on a new tetracarboxylate strut
;
_journal_issue 23
_journal_name_full CrystEngComm
_journal_page_first 4606
_journal_paper_doi 10.1039/c3ce40443a
_journal_volume 15
_journal_year 2013
_chemical_formula_moiety 'C16 H12 Cd2 O11, O'
_chemical_formula_sum 'C16 H14 Cd2 O12'
_chemical_formula_weight 623.07
_chemical_name_systematic
;
?
;
_space_group_crystal_system monoclinic
_space_group_IT_number 13
_space_group_name_Hall '-P 2yc'
_space_group_name_H-M_alt 'P 1 2/c 1'
_symmetry_space_group_name_Hall '-P 2yc'
_symmetry_space_group_name_H-M 'P 1 2/c 1'
_atom_sites_solution_hydrogens geom
_atom_sites_solution_primary direct
_atom_sites_solution_secondary difmap
_audit_creation_date 2012-11-22
_audit_creation_method
;
Olex2 1.2
(compiled Nov 5 2012 18:22:26, GUI svn.r4372)
;
_cell_angle_alpha 90.00
_cell_angle_beta 101.613(2)
_cell_angle_gamma 90.00
_cell_formula_units_Z 4
_cell_length_a 12.8567(3)
_cell_length_b 8.9378(2)
_cell_length_c 16.0555(4)
_cell_measurement_reflns_used 3890
_cell_measurement_temperature 291(2)
_cell_measurement_theta_max 28.9531
_cell_measurement_theta_min 2.9343
_cell_volume 1807.18(7)
_computing_cell_refinement
;
CrysAlisPro, Agilent Technologies,
Version 1.171.36.21 (release 14-08-2012 CrysAlis171 .NET)
(compiled Sep 14 2012,17:21:16)
;
_computing_data_collection
;
CrysAlisPro, Agilent Technologies,
Version 1.171.36.21 (release 14-08-2012 CrysAlis171 .NET)
(compiled Sep 14 2012,17:21:16)
;
_computing_data_reduction
;
CrysAlisPro, Agilent Technologies,
Version 1.171.36.21 (release 14-08-2012 CrysAlis171 .NET)
(compiled Sep 14 2012,17:21:16)
;
_computing_molecular_graphics
;
O. V. Dolomanov, L. J. Bourhis, R. J. Gildea, J. A. K. Howard and H. Puschmann,
OLEX2: a complete structure solution, refinement and analysis program.
J. Appl. Cryst. (2009). 42, 339-341.
;
_computing_publication_material
;
O. V. Dolomanov, L. J. Bourhis, R. J. Gildea, J. A. K. Howard and H. Puschmann,
OLEX2: a complete structure solution, refinement and analysis program.
J. Appl. Cryst. (2009). 42, 339-341.
;
_computing_structure_refinement
;
SHELXL, G.M. Sheldrick, Acta Cryst.
(2008). A64, 112-122
;
_computing_structure_solution
;
SHELXS, G.M. Sheldrick, Acta Cryst.
(2008). A64, 112-122
;
_diffrn_ambient_temperature 291.15
_diffrn_detector_area_resol_mean 16.2312
_diffrn_measured_fraction_theta_full 0.998
_diffrn_measured_fraction_theta_max 0.998
_diffrn_measurement_details
;
1 omega -63.00 -13.00 1.0000 3.0000
omega____ theta____ kappa____ phi______ frames
- -17.1323 107.0000 78.0000 50
2 omega 14.00 60.00 1.0000 3.0000
omega____ theta____ kappa____ phi______ frames
- 19.7104 -107.0000 -78.0000 46
3 omega -48.00 73.00 1.0000 3.0000
omega____ theta____ kappa____ phi______ frames
- 19.7104 0.0000 -180.0000 121
4 omega -10.00 15.00 1.0000 3.0000
omega____ theta____ kappa____ phi______ frames
- 19.7104 77.0000 -150.0000 25
;
_diffrn_measurement_device_type 'Xcalibur, Eos, Gemini'
_diffrn_measurement_method '\w scans'
_diffrn_orient_matrix_UB_11 -0.0235313000
_diffrn_orient_matrix_UB_12 -0.0672186000
_diffrn_orient_matrix_UB_13 -0.0183269000
_diffrn_orient_matrix_UB_21 0.0492118000
_diffrn_orient_matrix_UB_22 -0.0375513000
_diffrn_orient_matrix_UB_23 0.0127941000
_diffrn_orient_matrix_UB_31 -0.0140141000
_diffrn_orient_matrix_UB_32 -0.0191786000
_diffrn_orient_matrix_UB_33 0.0391845000
_diffrn_radiation_monochromator graphite
_diffrn_radiation_type 'Mo K\a'
_diffrn_radiation_wavelength 0.7107
_diffrn_reflns_av_R_equivalents 0.0226
_diffrn_reflns_av_unetI/netI 0.0356
_diffrn_reflns_limit_h_max 9
_diffrn_reflns_limit_h_min -16
_diffrn_reflns_limit_k_max 11
_diffrn_reflns_limit_k_min -9
_diffrn_reflns_limit_l_max 20
_diffrn_reflns_limit_l_min -20
_diffrn_reflns_number 7811
_diffrn_reflns_theta_full 26.37
_diffrn_reflns_theta_max 26.37
_diffrn_reflns_theta_min 2.94
_diffrn_source 'Enhance (Mo) X-ray Source'
_exptl_absorpt_coefficient_mu 2.422
_exptl_absorpt_correction_T_max 1.00000
_exptl_absorpt_correction_T_min 0.95869
_exptl_absorpt_correction_type multi-scan
_exptl_absorpt_process_details
;
CrysAlisPro, Agilent Technologies,
Version 1.171.36.21 (release 14-08-2012 CrysAlis171 .NET)
(compiled Sep 14 2012,17:21:16)
Empirical absorption correction using spherical harmonics,
implemented in SCALE3 ABSPACK scaling algorithm.
;
_exptl_crystal_density_diffrn 2.290
_exptl_crystal_density_method 'not measured'
_exptl_crystal_F_000 1208
_exptl_crystal_size_max 0.2
_exptl_crystal_size_mid 0.19
_exptl_crystal_size_min 0.18
_refine_diff_density_max 0.884
_refine_diff_density_min -0.693
_refine_diff_density_rms 0.119
_refine_ls_extinction_method none
_refine_ls_goodness_of_fit_ref 1.069
_refine_ls_hydrogen_treatment constr
_refine_ls_matrix_type full
_refine_ls_number_parameters 272
_refine_ls_number_reflns 3680
_refine_ls_number_restraints 4
_refine_ls_restrained_S_all 1.068
_refine_ls_R_factor_all 0.0381
_refine_ls_R_factor_gt 0.0301
_refine_ls_shift/su_max 0.001
_refine_ls_shift/su_mean 0.000
_refine_ls_structure_factor_coef Fsqd
_refine_ls_weighting_details 'calc w=1/[\s^2^(Fo^2^)+(0.0238P)^2^+1.3864P] where P=(Fo^2^+2Fc^2^)/3'
_refine_ls_weighting_scheme calc
_refine_ls_wR_factor_gt 0.0624
_refine_ls_wR_factor_ref 0.0661
_reflns_number_gt 3156
_reflns_number_total 3680
_reflns_threshold_expression >2sigma(I)
_cod_data_source_file c3ce40443a.txt
_cod_data_source_block lxh20121016
_cod_original_cell_volume 1807.17(7)
_cod_database_code 7210200
_chemical_oxdiff_formula C20H20N4O4Cd1Cl2
_reflns_odcompleteness_completeness 99.77
_reflns_odcompleteness_iscentric 1
_reflns_odcompleteness_theta 26.32
_olex2_refinement_description
;
1. Fixed Uiso
At 1.2 times of:
H9 of C9, H12 of C12, H2 of C2, H11 of C11, H8 of C8, H4 of C4, {H10A,H11A,
H10B,H11B} of O12
At 1.5 times of:
{H9A,H9B} of O9
2. Restrained distances
O10-H10A
0.85 with sigma of 0.02
O10-H10B
0.85 with sigma of 0.02
O11-H11B
0.85 with sigma of 0.02
O11-H11A
0.85 with sigma of 0.02
3.a Riding coordinates:
O12(H10A,H11A,H10B,H11B)
3.b Rotating group:
O9(H9A,H9B)
3.c Aromatic/amide H refined with riding coordinates:
C4(H4), C2(H2), C12(H12), C8(H8), C11(H11), C9(H9)
;

loop_
_space_group_symop_id
_space_group_symop_operation_xyz
1 'x, y, z'
2 '-x, y, -z+1/2'
3 '-x, -y, -z'
4 'x, -y, z-1/2'

loop_
_atom_site_label
_atom_site_type_symbol
_atom_site_fract_x
_atom_site_fract_y
_atom_site_fract_z
_atom_site_U_iso_or_equiv
_atom_site_adp_type
_atom_site_occupancy
_atom_site_symmetry_multiplicity
_atom_site_calc_flag
_atom_site_refinement_flags
Cd2 Cd 0.90852(2) 1.71388(3) 0.506854(15) 0.01921(9) Uani 1 1 d .
Cd1 Cd 0.57973(2) 0.68661(3) 0.493402(16) 0.02096(9) Uani 1 1 d .
O4 O 0.8698(2) 1.5267(3) 0.58608(16) 0.0264(6) Uani 1 1 d .
O1 O 0.6130(2) 0.9052(3) 0.57511(15) 0.0241(6) Uani 1 1 d .
O2 O 0.74777(19) 0.8149(3) 0.52787(16) 0.0218(6) Uani 1 1 d .
C3 C 0.8583(3) 1.2685(4) 0.6117(2) 0.0157(7) Uani 1 1 d .
C4 C 0.8683(3) 1.2842(4) 0.6990(2) 0.0174(8) Uani 1 1 d .
H4 H 0.8946 1.3733 0.7250 0.021 Uiso 1 1 calc R
C14 C 0.8866(3) 1.3965(4) 0.5597(2) 0.0187(8) Uani 1 1 d .
C13 C 0.7097(3) 0.9077(4) 0.57256(19) 0.0160(7) Uani 1 1 d .
C1 C 0.7767(3) 1.0284(4) 0.6205(2) 0.0141(7) Uani 1 1 d .
C5 C 0.8398(3) 1.1692(4) 0.7481(2) 0.0156(7) Uani 1 1 d .
C2 C 0.8154(3) 1.1379(4) 0.5731(2) 0.0166(8) Uani 1 1 d .
H2 H 0.8123 1.1233 0.5154 0.020 Uiso 1 1 calc R
O3 O 0.9213(2) 1.3703(3) 0.49403(15) 0.0242(6) Uani 1 1 d .
O6 O 0.9064(2) 1.0971(3) 0.89408(15) 0.0276(6) Uani 1 1 d .
C15 C 0.8640(3) 1.1953(4) 0.8429(2) 0.0178(8) Uani 1 1 d .
O5 O 0.8438(3) 1.3228(3) 0.86737(15) 0.0364(8) Uani 1 1 d .
C12 C 0.7785(3) 0.7763(4) 0.7607(2) 0.0194(8) Uani 1 1 d .
H12 H 0.8266 0.7468 0.7277 0.023 Uiso 1 1 calc R
C6 C 0.7894(3) 1.0407(4) 0.7096(2) 0.0141(7) Uani 1 1 d .
C7 C 0.7466(3) 0.9250(4) 0.76003(19) 0.0149(7) Uani 1 1 d .
C8 C 0.6717(3) 0.9655(5) 0.8083(2) 0.0263(9) Uani 1 1 d .
H8 H 0.6491 1.0643 0.8082 0.032 Uiso 1 1 calc R
C11 C 0.7390(3) 0.6713(4) 0.8105(2) 0.0229(8) Uani 1 1 d .
H11 H 0.7627 0.5729 0.8119 0.027 Uiso 1 1 calc R
C10 C 0.6647(3) 0.7124(4) 0.8581(2) 0.0189(8) Uani 1 1 d .
C9 C 0.6312(3) 0.8605(5) 0.8560(2) 0.0275(9) Uani 1 1 d .
H9 H 0.5809 0.8891 0.8872 0.033 Uiso 1 1 calc R
C16 C 0.6199(3) 0.6006(5) 0.9119(2) 0.0232(9) Uani 1 1 d .
O10 O 0.4893(2) 0.8322(3) 0.38623(17) 0.0347(7) Uani 1 1 d D
O11 O 0.9943(2) 1.8390(3) 0.62326(18) 0.0364(7) Uani 1 1 d D
O8 O 0.6330(3) 0.4651(3) 0.90076(17) 0.0416(8) Uani 1 1 d .
O9 O 0.6629(2) 0.5481(4) 0.61038(17) 0.0412(8) Uani 1 1 d .
H9A H 0.6440 0.4543 0.6051 0.062 Uiso 1 1 d R
H9B H 0.7317 0.5525 0.6152 0.062 Uiso 1 1 d R
O7 O 0.5749(2) 0.6515(4) 0.96828(19) 0.0422(8) Uani 1 1 d .
O12 O 0.6054(3) 0.3628(4) 0.73546(19) 0.0578(10) Uani 1 1 d .
H10A H 0.4492 0.7815 0.3483 0.069 Uiso 1 1 d RD
H11A H 1.0187 1.9262 0.6150 0.069 Uiso 1 1 d RD
H10B H 0.4529 0.8996 0.4049 0.069 Uiso 1 1 d RD
H11B H 1.0522 1.7907 0.6367 0.069 Uiso 1 1 d RD

loop_
_atom_site_aniso_label
_atom_site_aniso_U_11
_atom_site_aniso_U_22
_atom_site_aniso_U_33
_atom_site_aniso_U_23
_atom_site_aniso_U_13
_atom_site_aniso_U_12
Cd2 0.02354(15) 0.01978(16) 0.01551(14) 0.00368(11) 0.00677(11) -0.00014(12)
Cd1 0.02035(15) 0.02064(16) 0.02329(15) -0.00880(11) 0.00771(11) -0.00392(12)
O4 0.0383(16) 0.0110(14) 0.0341(15) 0.0038(11) 0.0174(13) -0.0005(13)
O1 0.0198(13) 0.0221(15) 0.0301(14) -0.0116(12) 0.0039(11) -0.0020(13)
O2 0.0228(14) 0.0186(15) 0.0255(13) -0.0089(11) 0.0086(11) -0.0007(12)
C3 0.0175(18) 0.0120(19) 0.0186(17) 0.0039(14) 0.0061(14) -0.0022(15)
C4 0.0189(18) 0.0127(19) 0.0196(17) -0.0003(14) 0.0019(15) -0.0031(16)
C14 0.0150(17) 0.019(2) 0.0210(18) 0.0049(16) 0.0013(15) -0.0040(17)
C13 0.0213(18) 0.0152(19) 0.0122(16) 0.0032(14) 0.0053(14) 0.0011(16)
C1 0.0166(17) 0.0093(18) 0.0163(16) -0.0005(14) 0.0027(14) -0.0032(15)
C5 0.0171(17) 0.0129(19) 0.0170(17) 0.0009(14) 0.0037(14) 0.0021(15)
C2 0.0207(18) 0.017(2) 0.0133(16) 0.0009(14) 0.0071(14) 0.0005(16)
O3 0.0248(14) 0.0270(16) 0.0229(13) 0.0062(12) 0.0096(11) 0.0008(13)
O6 0.0405(17) 0.0234(16) 0.0178(12) 0.0037(12) 0.0033(12) 0.0041(14)
C15 0.0183(18) 0.018(2) 0.0177(17) -0.0008(15) 0.0055(15) -0.0045(17)
O5 0.071(2) 0.0216(16) 0.0152(13) -0.0022(11) 0.0065(14) 0.0100(16)
C12 0.026(2) 0.016(2) 0.0185(17) -0.0003(15) 0.0096(16) -0.0001(17)
C6 0.0130(16) 0.0133(19) 0.0165(16) 0.0014(14) 0.0040(14) -0.0001(15)
C7 0.0195(18) 0.0141(19) 0.0110(15) 0.0006(14) 0.0028(14) -0.0054(16)
C8 0.031(2) 0.020(2) 0.031(2) 0.0040(17) 0.0151(18) 0.0050(19)
C11 0.029(2) 0.015(2) 0.0256(19) 0.0029(16) 0.0085(17) -0.0021(18)
C10 0.0207(19) 0.020(2) 0.0158(17) 0.0039(15) 0.0037(15) -0.0034(17)
C9 0.028(2) 0.028(2) 0.031(2) 0.0055(18) 0.0182(18) 0.005(2)
C16 0.0205(19) 0.025(2) 0.0228(19) 0.0093(17) 0.0021(16) -0.0043(18)
O10 0.0395(17) 0.0272(17) 0.0343(16) -0.0063(13) 0.0000(14) 0.0059(15)
O11 0.0369(17) 0.0307(18) 0.0364(16) -0.0043(14) -0.0050(14) -0.0078(15)
O8 0.074(2) 0.0250(18) 0.0312(16) 0.0040(13) 0.0238(16) -0.0132(17)
O9 0.0365(17) 0.045(2) 0.0427(17) 0.0142(15) 0.0084(14) -0.0009(16)
O7 0.0354(17) 0.050(2) 0.0507(18) 0.0229(16) 0.0306(15) 0.0119(16)
O12 0.087(3) 0.046(2) 0.0408(18) -0.0074(17) 0.0150(19) -0.023(2)

loop_
_atom_type_symbol
_atom_type_description
_atom_type_scat_dispersion_real
_atom_type_scat_dispersion_imag
_atom_type_scat_source
C C 0.0033 0.0016 'International Tables Vol C Tables 4.2.6.8 and 6.1.1.4'
H H 0.0000 0.0000 'International Tables Vol C Tables 4.2.6.8 and 6.1.1.4'
Cd Cd -0.8075 1.2024 'International Tables Vol C Tables 4.2.6.8 and 6.1.1.4'
O O 0.0106 0.0060 'International Tables Vol C Tables 4.2.6.8 and 6.1.1.4'

loop_
_geom_angle_atom_site_label_1
_geom_angle_atom_site_label_2
_geom_angle_atom_site_label_3
_geom_angle
_geom_angle_site_symmetry_1
_geom_angle_site_symmetry_3
O4 Cd2 O2 84.37(10) . 1_565
O4 Cd2 O3 94.57(10) . 3_786
O4 Cd2 O6 164.72(10) . 4_585
O4 Cd2 C15 139.19(11) . 4_585
O4 Cd2 O5 112.34(10) . 4_585
O4 Cd2 O11 91.58(10) . .
O2 Cd2 O6 87.81(9) 1_565 4_585
O2 Cd2 C15 90.24(10) 1_565 4_585
O3 Cd2 O2 171.28(9) 3_786 1_565
O3 Cd2 O6 95.11(9) 3_786 4_585
O3 Cd2 C15 96.14(9) 3_786 4_585
O6 Cd2 C15 27.48(10) 4_585 4_585
O5 Cd2 O2 92.26(10) 4_585 1_565
O5 Cd2 O3 96.14(10) 4_585 3_786
O5 Cd2 O6 54.79(9) 4_585 4_585
O5 Cd2 C15 27.31(10) 4_585 4_585
O5 Cd2 O11 156.07(11) 4_585 .
O11 Cd2 O2 89.30(10) . 1_565
O11 Cd2 O3 82.07(10) . 3_786
O11 Cd2 O6 101.46(10) . 4_585
O11 Cd2 C15 128.87(11) . 4_585
O1 Cd1 O2 54.60(8) . .
O1 Cd1 C13 27.23(9) . .
O2 Cd1 C13 27.44(9) . .
O10 Cd1 O1 87.39(10) . .
O10 Cd1 O2 101.46(10) . .
O10 Cd1 C13 96.27(10) . .
O10 Cd1 O9 174.93(10) . .
O8 Cd1 O1 146.91(11) 4_565 .
O8 Cd1 O2 93.52(11) 4_565 .
O8 Cd1 C13 120.76(11) 4_565 .
O8 Cd1 O10 91.26(10) 4_565 .
O8 Cd1 O9 93.58(11) 4_565 .
O9 Cd1 O1 89.39(10) . .
O9 Cd1 O2 79.77(10) . .
O9 Cd1 C13 82.55(11) . .
O7 Cd1 O1 92.02(10) 2_656 .
O7 Cd1 O2 144.64(10) 2_656 .
O7 Cd1 C13 118.15(10) 2_656 .
O7 Cd1 O10 86.61(12) 2_656 .
O7 Cd1 O8 120.92(12) 2_656 4_565
O7 Cd1 O9 89.60(12) 2_656 .
C14 O4 Cd2 115.3(2) . .
C13 O1 Cd1 93.9(2) . .
Cd2 O2 Cd1 124.04(10) 1_545 .
C13 O2 Cd2 142.4(2) . 1_545
C13 O2 Cd1 90.6(2) . .
C4 C3 C14 119.9(3) . .
C2 C3 C4 119.0(3) . .
C2 C3 C14 120.9(3) . .
C3 C4 H4 119.5 . .
C3 C4 C5 121.1(3) . .
C5 C4 H4 119.5 . .
O4 C14 C3 115.8(3) . .
O3 C14 O4 124.5(3) . .
O3 C14 C3 119.6(3) . .
O1 C13 Cd1 58.91(19) . .
O1 C13 O2 120.6(3) . .
O1 C13 C1 118.0(3) . .
O2 C13 Cd1 61.93(18) . .
O2 C13 C1 121.3(3) . .
C1 C13 Cd1 176.2(2) . .
C2 C1 C13 117.4(3) . .
C2 C1 C6 121.2(3) . .
C6 C1 C13 121.1(3) . .
C4 C5 C15 115.7(3) . .
C4 C5 C6 120.5(3) . .
C6 C5 C15 123.8(3) . .
C3 C2 C1 120.2(3) . .
C3 C2 H2 119.9 . .
C1 C2 H2 119.9 . .
C14 O3 Cd2 124.4(2) . 3_786
C15 O6 Cd2 86.6(2) . 4_586
C5 C15 Cd2 171.4(3) . 4_586
O6 C15 Cd2 65.94(18) . 4_586
O6 C15 C5 121.9(3) . .
O6 C15 O5 121.7(3) . .
O5 C15 Cd2 55.73(18) . 4_586
O5 C15 C5 116.4(3) . .
C15 O5 Cd2 97.0(2) . 4_586
C7 C12 H12 119.8 . .
C7 C12 C11 120.5(3) . .
C11 C12 H12 119.8 . .
C1 C6 C7 121.2(3) . .
C5 C6 C1 117.5(3) . .
C5 C6 C7 121.3(3) . .
C12 C7 C6 121.9(3) . .
C12 C7 C8 118.5(3) . .
C8 C7 C6 119.6(3) . .
C7 C8 H8 119.6 . .
C9 C8 C7 120.7(4) . .
C9 C8 H8 119.6 . .
C12 C11 H11 119.7 . .
C10 C11 C12 120.5(4) . .
C10 C11 H11 119.7 . .
C11 C10 C9 118.9(3) . .
C11 C10 C16 121.6(3) . .
C9 C10 C16 119.5(3) . .
C8 C9 C10 120.8(3) . .
C8 C9 H9 119.6 . .
C10 C9 H9 119.6 . .
O8 C16 C10 119.1(3) . .
O8 C16 O7 123.7(4) . .
O7 C16 C10 117.2(4) . .
Cd1 O10 H10A 112.4 . .
Cd1 O10 H10B 111.7 . .
H10A O10 H10B 109.4 . .
Cd2 O11 H11A 116.9 . .
Cd2 O11 H11B 102.4 . .
H11A O11 H11B 99.9 . .
C16 O8 Cd1 115.5(2) . 4_566
Cd1 O9 H9A 111.1 . .
Cd1 O9 H9B 110.0 . .
H9A O9 H9B 108.0 . .
C16 O7 Cd1 145.2(3) . 2_656

loop_
_geom_bond_atom_site_label_1
_geom_bond_atom_site_label_2
_geom_bond_distance
_geom_bond_site_symmetry_2
Cd2 O4 2.218(2) .
Cd2 O2 2.341(2) 1_565
Cd2 O3 2.316(3) 3_786
Cd2 O6 2.473(3) 4_585
Cd2 C15 2.703(3) 4_585
Cd2 O5 2.251(3) 4_585
Cd2 O11 2.265(3) .
Cd1 O1 2.344(3) .
Cd1 O2 2.410(2) .
Cd1 C13 2.731(4) .
Cd1 O10 2.280(3) .
Cd1 O8 2.220(3) 4_565
Cd1 O9 2.323(3) .
Cd1 O7 2.219(3) 2_656
O4 C14 1.271(4) .
O1 C13 1.253(4) .
O2 Cd2 2.341(2) 1_545
O2 C13 1.259(4) .
C3 C4 1.388(5) .
C3 C14 1.504(5) .
C3 C2 1.383(5) .
C4 H4 0.9300 .
C4 C5 1.390(5) .
C14 O3 1.248(4) .
C13 C1 1.493(5) .
C1 C2 1.391(5) .
C1 C6 1.411(4) .
C5 C15 1.509(5) .
C5 C6 1.399(5) .
C2 H2 0.9300 .
O3 Cd2 2.316(2) 3_786
O6 Cd2 2.473(3) 4_586
O6 C15 1.249(4) .
C15 Cd2 2.703(3) 4_586
C15 O5 1.249(4) .
O5 Cd2 2.251(3) 4_586
C12 H12 0.9300 .
C12 C7 1.390(5) .
C12 C11 1.393(5) .
C6 C7 1.486(5) .
C7 C8 1.399(5) .
C8 H8 0.9300 .
C8 C9 1.378(5) .
C11 H11 0.9300 .
C11 C10 1.388(5) .
C10 C9 1.390(5) .
C10 C16 1.509(5) .
C9 H9 0.9300 .
C16 O8 1.241(5) .
C16 O7 1.254(4) .
O10 H10A 0.8469 .
O10 H10B 0.8534 .
O11 H11A 0.8601 .
O11 H11B 0.8501 .
O8 Cd1 2.220(3) 4_566
O9 H9A 0.8723 .
O9 H9B 0.8730 .
O7 Cd1 2.219(3) 2_656

loop_
_geom_hbond_atom_site_label_D
_geom_hbond_atom_site_label_H
_geom_hbond_atom_site_label_A
_geom_hbond_distance_DH
_geom_hbond_distance_HA
_geom_hbond_distance_DA
_geom_hbond_angle_DHA
_geom_hbond_site_symmetry_A
O9 H9B O4 0.87 1.94 2.771(4) 159.0 1_545

loop_
_geom_torsion_atom_site_label_1
_geom_torsion_atom_site_label_2
_geom_torsion_atom_site_label_3
_geom_torsion_atom_site_label_4
_geom_torsion
_geom_torsion_site_symmetry_1
_geom_torsion_site_symmetry_4
Cd2 O4 C14 C3 -178.6(2) . .
Cd2 O4 C14 O3 -0.7(5) . .
Cd2 O2 C13 Cd1 -158.7(4) 1_545 .
Cd2 O2 C13 O1 -164.2(3) 1_545 .
Cd2 O2 C13 C1 18.9(6) 1_545 .
Cd2 O6 C15 C5 175.9(3) 4_586 .
Cd2 O6 C15 O5 -0.8(4) 4_586 .
Cd1 O1 C13 O2 5.6(3) . .
Cd1 O1 C13 C1 -177.4(3) . .
Cd1 O2 C13 O1 -5.4(3) . .
Cd1 O2 C13 C1 177.7(3) . .
Cd1 C13 C1 C2 -147(4) . .
Cd1 C13 C1 C6 26(4) . .
O4 C14 O3 Cd2 107.4(4) . 3_786
O1 Cd1 O2 Cd2 167.57(18) . 1_545
O1 Cd1 O2 C13 3.05(19) . .
O1 Cd1 C13 O2 -174.6(3) . .
O1 Cd1 C13 C1 37(4) . .
O1 C13 C1 C2 -111.0(4) . .
O1 C13 C1 C6 61.5(5) . .
O2 Cd2 O4 C14 136.9(3) 1_565 .
O2 Cd1 O1 C13 -3.07(19) . .
O2 Cd1 C13 O1 174.6(3) . .
O2 Cd1 C13 C1 -149(4) . .
O2 C13 C1 C2 66.0(4) . .
O2 C13 C1 C6 -121.5(4) . .
C3 C4 C5 C15 174.6(3) . .
C3 C4 C5 C6 -7.0(5) . .
C3 C14 O3 Cd2 -74.7(4) . 3_786
C4 C3 C14 O4 -32.4(5) . .
C4 C3 C14 O3 149.6(3) . .
C4 C3 C2 C1 4.0(5) . .
C4 C5 C15 Cd2 20.1(18) . 4_586
C4 C5 C15 O6 -134.2(4) . .
C4 C5 C15 O5 42.6(5) . .
C4 C5 C6 C1 4.7(5) . .
C4 C5 C6 C7 -172.5(3) . .
C14 C3 C4 C5 178.1(3) . .
C14 C3 C2 C1 -171.5(3) . .
C13 Cd1 O2 Cd2 164.5(3) . 1_545
C13 C1 C2 C3 166.4(3) . .
C13 C1 C6 C5 -170.5(3) . .
C13 C1 C6 C7 6.7(5) . .
C1 C6 C7 C12 59.7(5) . .
C1 C6 C7 C8 -120.1(4) . .
C5 C15 O5 Cd2 -176.0(3) . 4_586
C5 C6 C7 C12 -123.2(4) . .
C5 C6 C7 C8 57.0(5) . .
C2 C3 C4 C5 2.5(5) . .
C2 C3 C14 O4 143.1(4) . .
C2 C3 C14 O3 -34.9(5) . .
C2 C1 C6 C5 1.7(5) . .
C2 C1 C6 C7 179.0(3) . .
O3 Cd2 O4 C14 -51.8(3) 3_786 .
O6 Cd2 O4 C14 77.3(4) 4_585 .
O6 C15 O5 Cd2 0.8(4) . 4_586
C15 Cd2 O4 C14 53.1(3) 4_585 .
C15 C5 C6 C1 -176.9(3) . .
C15 C5 C6 C7 5.8(5) . .
O5 Cd2 O4 C14 46.8(3) 4_585 .
C12 C7 C8 C9 0.5(6) . .
C12 C11 C10 C9 -0.8(6) . .
C12 C11 C10 C16 179.4(3) . .
C6 C1 C2 C3 -6.2(5) . .
C6 C5 C15 Cd2 -158.3(14) . 4_586
C6 C5 C15 O6 47.4(5) . .
C6 C5 C15 O5 -135.8(4) . .
C6 C7 C8 C9 -179.6(4) . .
C7 C12 C11 C10 2.1(6) . .
C7 C8 C9 C10 0.8(6) . .
C11 C12 C7 C6 178.2(3) . .
C11 C12 C7 C8 -1.9(5) . .
C11 C10 C9 C8 -0.6(6) . .
C11 C10 C16 O8 -14.5(6) . .
C11 C10 C16 O7 162.6(4) . .
C10 C16 O8 Cd1 173.3(2) . 4_566
C10 C16 O7 Cd1 107.9(5) . 2_656
C9 C10 C16 O8 165.7(4) . .
C9 C10 C16 O7 -17.2(5) . .
C16 C10 C9 C8 179.2(4) . .
O10 Cd1 O1 C13 -109.1(2) . .
O10 Cd1 O2 Cd2 -114.03(13) . 1_545
O10 Cd1 O2 C13 81.4(2) . .
O10 Cd1 C13 O1 71.7(2) . .
O10 Cd1 C13 O2 -102.8(2) . .
O10 Cd1 C13 C1 109(4) . .
O11 Cd2 O4 C14 -134.0(3) . .
O8 Cd1 O1 C13 -20.8(3) 4_565 .
O8 Cd1 O2 Cd2 -22.03(14) 4_565 1_545
O8 Cd1 O2 C13 173.4(2) 4_565 .
O8 Cd1 C13 O1 166.95(19) 4_565 .
O8 Cd1 C13 O2 -7.6(2) 4_565 .
O8 Cd1 C13 C1 -156(4) 4_565 .
O8 C16 O7 Cd1 -75.1(6) . 2_656
O9 Cd1 O1 C13 74.8(2) . .
O9 Cd1 O2 Cd2 70.98(14) . 1_545
O9 Cd1 O2 C13 -93.5(2) . .
O9 Cd1 C13 O1 -103.3(2) . .
O9 Cd1 C13 O2 82.1(2) . .
O9 Cd1 C13 C1 -66(4) . .
O7 Cd1 O1 C13 164.4(2) 2_656 .
O7 Cd1 O2 Cd2 145.51(18) 2_656 1_545
O7 Cd1 O2 C13 -19.0(3) 2_656 .
O7 Cd1 C13 O1 -17.8(2) 2_656 .
O7 Cd1 C13 O2 167.7(2) 2_656 .
O7 Cd1 C13 C1 19(4) 2_656 .
O7 C16 O8 Cd1 -3.6(5) . 4_566
